data_4131536
loop_
_publ_author_name
'Zhang, Hu'
'Buchwald, Stephen L.'

_publ_section_title
;
 Palladium-Catalyzed Negishi Coupling of \a-CF<sub>3</sub> Oxiranyl
 Zincate: Access to Chiral CF<sub>3</sub>-Substituted Benzylic Tertiary
 Alcohols.
;
_journal_issue 33
_journal_name_full 'Journal of the American Chemical Society'
_journal_page_first 11590
_journal_page_last 11594
_journal_paper_doi 10.1021/jacs.7b06630
_journal_volume 139
_journal_year 2017
_chemical_absolute_configuration ad
_chemical_formula_sum 'C10 H9 F3 O S'
_chemical_formula_weight 234.23
_space_group_crystal_system monoclinic
_space_group_IT_number 4
_space_group_name_Hall 'P 2yb'
_space_group_name_H-M_alt 'P 1 21 1'
_atom_sites_solution_hydrogens geom
_atom_sites_solution_primary direct
_atom_sites_solution_secondary difmap
_audit_creation_method SHELXL-2014/7
_cell_angle_alpha 90
_cell_angle_beta 98.017(3)
_cell_angle_gamma 90
_cell_formula_units_Z 2
_cell_length_a 8.1870(13)
_cell_length_b 5.4348(8)
_cell_length_c 11.5306(18)
_cell_measurement_reflns_used 5204
_cell_measurement_temperature 100(2)
_cell_measurement_theta_max 30.42
_cell_measurement_theta_min 2.51
_cell_volume 508.04(14)
_computing_cell_refinement 'SAINT 7.46A (Bruker-AXS, 2015)'
_computing_data_collection 'APEX2 v2011.4.0 (Bruker-AXS, 2015)'
_computing_data_reduction 'SAINT 7.46A (Bruker-AXS, 2015)'
_computing_molecular_graphics 'Bruker SHELXTL'
_computing_publication_material 'Bruker SHELXTL'
_computing_structure_refinement 'SHELXL-2014/7 (Sheldrick, 2014)'
_computing_structure_solution 'SHELXT-2015 (Sheldrick, 2015)'
_diffrn_ambient_temperature 100(2)
_diffrn_detector_area_resol_mean 8.3
_diffrn_measured_fraction_theta_full 1.000
_diffrn_measured_fraction_theta_max 1.000
_diffrn_measurement_device_type 'Bruker Smart APEX2 CCD'
_diffrn_measurement_method '\f and \w scans'
_diffrn_radiation_type MoK\a
_diffrn_radiation_wavelength 0.71073
_diffrn_reflns_av_R_equivalents 0.0241
_diffrn_reflns_av_unetI/netI 0.0258
_diffrn_reflns_Laue_measured_fraction_full 1.000
_diffrn_reflns_Laue_measured_fraction_max 1.000
_diffrn_reflns_limit_h_max 11
_diffrn_reflns_limit_h_min -11
_diffrn_reflns_limit_k_max 7
_diffrn_reflns_limit_k_min -7
_diffrn_reflns_limit_l_max 16
_diffrn_reflns_limit_l_min -16
_diffrn_reflns_number 8816
_diffrn_reflns_point_group_measured_fraction_full 0.997
_diffrn_reflns_point_group_measured_fraction_max 0.990
_diffrn_reflns_theta_full 25.242
_diffrn_reflns_theta_max 29.567
_diffrn_reflns_theta_min 1.784
_diffrn_source 'I\mS micro-focus sealed tube, multilayer optics'
_exptl_absorpt_coefficient_mu 0.331
_exptl_absorpt_correction_T_max 0.7461
_exptl_absorpt_correction_T_min 0.6571
_exptl_absorpt_correction_type multi-scan
_exptl_absorpt_process_details 'SADABS (Sheldrick, 2009)'
_exptl_crystal_colour colourless
_exptl_crystal_density_diffrn 1.531
_exptl_crystal_density_method 'not measured'
_exptl_crystal_description needle
_exptl_crystal_F_000 240
_exptl_crystal_size_max 0.577
_exptl_crystal_size_mid 0.244
_exptl_crystal_size_min 0.185
_refine_diff_density_max 0.336
_refine_diff_density_min -0.148
_refine_diff_density_rms 0.047
_refine_ls_abs_structure_details
; 
 Flack x determined using 1152 quotients [(I+)-(I-)]/[(I+)+(I-)] 
 (Parsons, Flack and Wagner, Acta Cryst. B69 (2013) 249-259). 
;
_refine_ls_abs_structure_Flack 0.08(3)
_refine_ls_extinction_method none
_refine_ls_goodness_of_fit_ref 1.038
_refine_ls_hydrogen_treatment constr
_refine_ls_matrix_type full
_refine_ls_number_parameters 137
_refine_ls_number_reflns 2825
_refine_ls_number_restraints 1
_refine_ls_restrained_S_all 1.038
_refine_ls_R_factor_all 0.0293
_refine_ls_R_factor_gt 0.0279
_refine_ls_shift/su_max 0.000
_refine_ls_shift/su_mean 0.000
_refine_ls_structure_factor_coef Fsqd
_refine_ls_weighting_details 'w=1/[\s^2^(Fo^2^)+(0.0394P)^2^+0.0720P] where P=(Fo^2^+2Fc^2^)/3'
_refine_ls_weighting_scheme calc
_refine_ls_wR_factor_gt 0.0686
_refine_ls_wR_factor_ref 0.0695
_reflns_Friedel_coverage 0.802
_reflns_Friedel_fraction_full 0.993
_reflns_Friedel_fraction_max 0.978
_reflns_number_gt 2732
_reflns_number_total 2825
_reflns_threshold_expression 'I > 2\s(I)'
_cod_data_source_file ja7b06630_si_001.cif
_cod_data_source_block x17088
_cod_original_sg_symbol_H-M 'P 21'
_cod_database_code 4131536
_shelx_shelxl_version_number 2014/7
_shelx_space_group_comment
; 
The symmetry employed for this shelxl refinement is uniquely defined 
by the following loop, which should always be used as a source of 
symmetry information in preference to the above space-group names. 
They are only intended as comments. 
;
_shelx_estimated_absorpt_t_min 0.832
_shelx_estimated_absorpt_t_max 0.941

loop_
_space_group_symop_operation_xyz
'x, y, z'
'-x, y+1/2, -z'

loop_
_atom_site_label
_atom_site_type_symbol
_atom_site_fract_x
_atom_site_fract_y
_atom_site_fract_z
_atom_site_U_iso_or_equiv
_atom_site_adp_type
_atom_site_occupancy
_atom_site_site_symmetry_order
_atom_site_calc_flag
_atom_site_refinement_flags_posn
_atom_site_refinement_flags_adp
O1 O 0.49807(14) 0.5172(4) 0.13954(11) 0.0270(3) Uani 1 1 d . .
C1 C 0.4323(2) 0.7628(4) 0.11478(17) 0.0262(4) Uani 1 1 d . .
H1A H 0.4010 0.8102 0.0318 0.031 Uiso 1 1 calc R U
H1B H 0.4766 0.8981 0.1675 0.031 Uiso 1 1 calc R U
C2 C 0.3345(2) 0.5709(4) 0.16285(15) 0.0190(4) Uani 1 1 d . .
C3 C 0.2050(2) 0.4390(4) 0.07932(16) 0.0232(4) Uani 1 1 d . .
F1 F 0.19286(18) 0.2024(3) 0.10939(11) 0.0339(3) Uani 1 1 d . .
F2 F 0.05622(13) 0.5411(3) 0.08090(10) 0.0298(3) Uani 1 1 d . .
F3 F 0.23546(16) 0.4440(3) -0.03160(10) 0.0327(3) Uani 1 1 d . .
C4 C 0.3068(2) 0.5661(3) 0.28868(15) 0.0170(4) Uani 1 1 d . .
C5 C 0.3736(2) 0.3757(4) 0.36150(16) 0.0183(4) Uani 1 1 d . .
H5 H 0.4378 0.2517 0.3313 0.022 Uiso 1 1 calc R U
C6 C 0.3470(2) 0.3659(4) 0.47771(16) 0.0180(4) Uani 1 1 d . .
H6 H 0.3928 0.2354 0.5266 0.022 Uiso 1 1 calc R U
C7 C 0.25257(19) 0.5482(4) 0.52309(14) 0.0161(4) Uani 1 1 d . .
C8 C 0.1859(2) 0.7393(4) 0.45044(16) 0.0185(4) Uani 1 1 d . .
H8 H 0.1216 0.8635 0.4804 0.022 Uiso 1 1 calc R U
C9 C 0.2136(2) 0.7477(4) 0.33383(16) 0.0189(4) Uani 1 1 d . .
H9 H 0.1685 0.8785 0.2848 0.023 Uiso 1 1 calc R U
S1 S 0.22700(5) 0.51552(9) 0.67154(3) 0.01884(11) Uani 1 1 d . .
C10 C 0.1287(3) 0.7967(4) 0.70485(18) 0.0282(5) Uani 1 1 d . .
H10A H 0.1964 0.9367 0.6872 0.042 Uiso 1 1 calc R U
H10B H 0.1160 0.7991 0.7881 0.042 Uiso 1 1 calc R U
H10C H 0.0198 0.8078 0.6574 0.042 Uiso 1 1 calc R U

loop_
_atom_site_aniso_label
_atom_site_aniso_U_11
_atom_site_aniso_U_22
_atom_site_aniso_U_33
_atom_site_aniso_U_23
_atom_site_aniso_U_13
_atom_site_aniso_U_12
O1 0.0175(5) 0.0427(8) 0.0215(6) -0.0021(8) 0.0048(4) 0.0035(8)
C1 0.0232(9) 0.0367(12) 0.0192(9) 0.0010(8) 0.0049(7) -0.0069(9)
C2 0.0168(7) 0.0247(11) 0.0157(8) -0.0002(6) 0.0027(6) 0.0014(7)
C3 0.0236(9) 0.0296(10) 0.0158(8) 0.0016(7) 0.0009(7) -0.0018(8)
F1 0.0457(8) 0.0269(7) 0.0259(6) -0.0015(5) -0.0061(5) -0.0076(6)
F2 0.0170(5) 0.0456(8) 0.0252(5) 0.0039(6) -0.0024(4) -0.0001(6)
F3 0.0326(6) 0.0509(9) 0.0142(5) -0.0044(5) 0.0019(4) -0.0067(6)
C4 0.0145(7) 0.0214(10) 0.0148(7) -0.0004(6) 0.0011(6) -0.0016(6)
C5 0.0170(7) 0.0191(9) 0.0187(8) -0.0014(7) 0.0016(6) 0.0020(7)
C6 0.0177(8) 0.0179(9) 0.0176(8) 0.0004(7) -0.0005(6) 0.0009(7)
C7 0.0134(6) 0.0198(10) 0.0147(7) -0.0015(6) 0.0007(5) -0.0030(7)
C8 0.0176(8) 0.0187(9) 0.0193(8) 0.0000(7) 0.0032(6) 0.0035(7)
C9 0.0188(8) 0.0189(9) 0.0184(8) 0.0033(7) 0.0010(6) 0.0026(7)
S1 0.01983(18) 0.0220(2) 0.01475(18) 0.00168(18) 0.00280(13) 0.00050(19)
C10 0.0332(10) 0.0321(12) 0.0208(10) -0.0011(8) 0.0082(8) 0.0109(9)

loop_
_atom_type_symbol
_atom_type_description
_atom_type_scat_dispersion_real
_atom_type_scat_dispersion_imag
_atom_type_scat_source
C C 0.0033 0.0016 'International Tables Vol C Tables 4.2.6.8 and 6.1.1.4'
H H 0.0000 0.0000 'International Tables Vol C Tables 4.2.6.8 and 6.1.1.4'
O O 0.0106 0.0060 'International Tables Vol C Tables 4.2.6.8 and 6.1.1.4'
F F 0.0171 0.0103 'International Tables Vol C Tables 4.2.6.8 and 6.1.1.4'
S S 0.1246 0.1234 'International Tables Vol C Tables 4.2.6.8 and 6.1.1.4'

loop_
_geom_angle_atom_site_label_1
_geom_angle_atom_site_label_2
_geom_angle_atom_site_label_3
_geom_angle
C2 O1 C1 61.24(13)
O1 C1 C2 58.69(12)
O1 C1 H1A 117.9
C2 C1 H1A 117.9
O1 C1 H1B 117.9
C2 C1 H1B 117.9
H1A C1 H1B 115.1
O1 C2 C1 60.06(14)
O1 C2 C4 116.72(14)
C1 C2 C4 122.76(17)
O1 C2 C3 112.04(16)
C1 C2 C3 117.86(16)
C4 C2 C3 114.91(15)
F3 C3 F1 107.31(17)
F3 C3 F2 107.19(15)
F1 C3 F2 107.07(17)
F3 C3 C2 113.11(16)
F1 C3 C2 111.19(16)
F2 C3 C2 110.68(17)
C9 C4 C5 119.35(16)
C9 C4 C2 120.95(16)
C5 C4 C2 119.69(16)
C6 C5 C4 120.52(17)
C6 C5 H5 119.7
C4 C5 H5 119.7
C5 C6 C7 120.15(17)
C5 C6 H6 119.9
C7 C6 H6 119.9
C8 C7 C6 119.43(16)
C8 C7 S1 124.62(14)
C6 C7 S1 115.95(14)
C9 C8 C7 120.00(16)
C9 C8 H8 120.0
C7 C8 H8 120.0
C4 C9 C8 120.55(17)
C4 C9 H9 119.7
C8 C9 H9 119.7
C7 S1 C10 103.87(10)
S1 C10 H10A 109.5
S1 C10 H10B 109.5
H10A C10 H10B 109.5
S1 C10 H10C 109.5
H10A C10 H10C 109.5
H10B C10 H10C 109.5

loop_
_geom_bond_atom_site_label_1
_geom_bond_atom_site_label_2
_geom_bond_distance
O1 C2 1.432(2)
O1 C1 1.453(3)
C1 C2 1.470(3)
C1 H1A 0.9900
C1 H1B 0.9900
C2 C4 1.500(2)
C2 C3 1.510(3)
C3 F3 1.337(2)
C3 F1 1.339(3)
C3 F2 1.341(2)
C4 C9 1.392(3)
C4 C5 1.396(3)
C5 C6 1.388(3)
C5 H5 0.9500
C6 C7 1.402(3)
C6 H6 0.9500
C7 C8 1.397(3)
C7 S1 1.7622(17)
C8 C9 1.395(2)
C8 H8 0.9500
C9 H9 0.9500
S1 C10 1.793(2)
C10 H10A 0.9800
C10 H10B 0.9800
C10 H10C 0.9800

loop_
_geom_hbond_atom_site_label_D
_geom_hbond_atom_site_label_H
_geom_hbond_atom_site_label_A
_geom_hbond_distance_DH
_geom_hbond_distance_HA
_geom_hbond_distance_DA
_geom_hbond_angle_DHA
_geom_hbond_site_symmetry_A
C1 H1A O1 0.99 2.51 3.362(2) 143.9 2_655
